data_4334414
loop_
_publ_author_name
'Alice Raphael Karikachery'
'Han Baek Lee'
'Mehdi Masjedi'
'Andreas Ross'
'Morgan A. Moody'
'Xiaochen Cai'
'Megan Chui'
'Carl D. Hoff'
'Paul R. Sharp'

_publ_section_title
;
 High Quantum Yield Molecular Bromine Photoelimination from Mononuclear
 Platinum(IV) Complexes
;
_journal_name_full 'Inorganic Chemistry'
_journal_page_first 4113
_journal_page_last 4119
_journal_paper_doi 10.1021/ic4004998
_journal_volume 52
_journal_year 2013
_chemical_formula_moiety 'C26 H39 Br3 P2 Pt'
_chemical_formula_sum 'C26 H39 Br3 P2 Pt'
_chemical_formula_weight 848.33
_chemical_name_systematic
; 
 ? 
;
_space_group_IT_number 14
_symmetry_cell_setting monoclinic
_symmetry_space_group_name_Hall '-P 2ybc'
_symmetry_space_group_name_H-M 'P 1 21/c 1'
_atom_sites_solution_hydrogens geom
_atom_sites_solution_primary direct
_atom_sites_solution_secondary difmap
_audit_creation_method SHELXL-97
_cell_angle_alpha 90.00
_cell_angle_beta 91.4757(14)
_cell_angle_gamma 90.00
_cell_formula_units_Z 8
_cell_length_a 17.627(2)
_cell_length_b 28.245(3)
_cell_length_c 13.7147(15)
_cell_measurement_reflns_used 9872
_cell_measurement_temperature 173(2)
_cell_measurement_theta_max 25.77
_cell_measurement_theta_min 2.31
_cell_volume 6825.9(13)
_computing_cell_refinement 'Bruker SAINT'
_computing_data_collection 'Bruker APEX2'
_computing_data_reduction 'Bruker SAINT'
_computing_molecular_graphics
;
   L. J. Barbour, X-Seed - Graphical Interface to
   SHELX-97 and POV-Ray, 1999
;
_computing_structure_refinement
;
 SHELXL-97 (Sheldrick, 2008), PLATON/SQUEEZE (A. L. Spek, 1980-2005)
 L. J. Barbour, X-Seed - Graphical Interface to
 SHELX-97 and POV-Ray, 1999
;
_computing_structure_solution 'SHELXS-97 (Sheldrick, 2008)'
_diffrn_ambient_temperature 173(2)
_diffrn_measured_fraction_theta_full 0.994
_diffrn_measured_fraction_theta_max 0.994
_diffrn_measurement_device_type 'Bruker APEX-II CCD'
_diffrn_measurement_method '\f and \w scans'
_diffrn_radiation_monochromator graphite
_diffrn_radiation_source 'sealed tube'
_diffrn_radiation_type MoK\a
_diffrn_radiation_wavelength 0.71073
_diffrn_reflns_av_R_equivalents 0.0628
_diffrn_reflns_av_sigmaI/netI 0.0529
_diffrn_reflns_limit_h_max 22
_diffrn_reflns_limit_h_min -22
_diffrn_reflns_limit_k_max 36
_diffrn_reflns_limit_k_min -36
_diffrn_reflns_limit_l_max 17
_diffrn_reflns_limit_l_min -17
_diffrn_reflns_number 79521
_diffrn_reflns_theta_full 27.52
_diffrn_reflns_theta_max 27.52
_diffrn_reflns_theta_min 1.16
_diffrn_standards_decay_% 0.0
_exptl_absorpt_coefficient_mu 7.729
_exptl_absorpt_correction_T_max 0.5949
_exptl_absorpt_correction_T_min 0.1377
_exptl_absorpt_correction_type multi-scan
_exptl_absorpt_process_details
;
   Data were corrected for decay and absorption using the program SADABS
   based on the method of R.H. Blessing (Acta Cryst. A51, 33-38, 1995).
;
_exptl_crystal_colour orange
_exptl_crystal_density_diffrn 1.646
_exptl_crystal_description plate
_exptl_crystal_F_000 3264
_exptl_crystal_size_max 0.43
_exptl_crystal_size_mid 0.22
_exptl_crystal_size_min 0.08
_refine_diff_density_max 1.511
_refine_diff_density_min -0.923
_refine_diff_density_rms 0.167
_refine_ls_extinction_method none
_refine_ls_goodness_of_fit_ref 0.979
_refine_ls_hydrogen_treatment noref
_refine_ls_matrix_type full
_refine_ls_number_parameters 577
_refine_ls_number_reflns 15619
_refine_ls_number_restraints 6
_refine_ls_restrained_S_all 0.985
_refine_ls_R_factor_all 0.0527
_refine_ls_R_factor_gt 0.0343
_refine_ls_shift/su_max 0.005
_refine_ls_shift/su_mean 0.000
_refine_ls_structure_factor_coef Fsqd
_refine_ls_weighting_details 'calc w=1/[\s^2^(Fo^2^)+(0.0409P)^2^+0.0000P] where P=(Fo^2^+2Fc^2^)/3'
_refine_ls_weighting_scheme calc
_refine_ls_wR_factor_gt 0.0788
_refine_ls_wR_factor_ref 0.0830
_reflns_number_gt 11622
_reflns_number_total 15619
_reflns_threshold_expression >2sigma(I)
_cod_data_source_file ic4004998_si_002_08.cif
_cod_data_source_block 2(Phen)
_cod_original_cell_volume 6847(16)
_cod_original_sg_symbol_H-M 'P 1 21/c 1 '
_cod_database_code 4334414

loop_
_symmetry_equiv_pos_as_xyz
'x, y, z'
'-x, y+1/2, -z+1/2'
'-x, -y, -z'
'x, -y-1/2, z-1/2'

loop_
_atom_site_label
_atom_site_type_symbol
_atom_site_fract_x
_atom_site_fract_y
_atom_site_fract_z
_atom_site_U_iso_or_equiv
_atom_site_adp_type
_atom_site_occupancy
_atom_site_symmetry_multiplicity
_atom_site_calc_flag
_atom_site_refinement_flags
_atom_site_disorder_assembly
_atom_site_disorder_group
Pt2 Pt 0.728832(11) 0.145783(6) 0.502204(13) 0.02662(5) Uani 1 1 d . A .
Pt1 Pt 0.336905(11) 0.122463(6) 0.829847(13) 0.02801(6) Uani 1 1 d . . .
Br3 Br 0.47445(3) 0.121434(18) 0.89903(4) 0.03613(12) Uani 1 1 d . . .
Br2 Br 0.39088(3) 0.096824(16) 0.67324(3) 0.03224(12) Uani 1 1 d . . .
Br5 Br 0.64807(3) 0.202604(16) 0.58960(3) 0.02965(11) Uani 1 1 d . . .
Br6 Br 0.83053(3) 0.159503(19) 0.63900(4) 0.03994(13) Uani 1 1 d . . .
Br1 Br 0.29851(4) 0.14697(2) 0.99595(4) 0.04727(15) Uani 1 1 d . . .
Br4 Br 0.81523(4) 0.087013(19) 0.42881(4) 0.04868(15) Uani 1 1 d . . .
P2 P 0.35932(8) 0.20150(4) 0.77112(9) 0.0288(3) Uani 1 1 d . . .
P3 P 0.77912(8) 0.21366(4) 0.41895(9) 0.0310(3) Uani 1 1 d . . .
P4 P 0.68621(9) 0.07878(5) 0.59481(11) 0.0387(3) Uani 1 1 d D . .
P1 P 0.32273(9) 0.04261(5) 0.88792(11) 0.0402(3) Uani 1 1 d . . .
C35 C 0.6405(3) 0.13519(16) 0.3975(3) 0.0283(11) Uani 1 1 d . . .
C23 C 0.4500(3) 0.20758(15) 0.7117(4) 0.0308(11) Uani 1 1 d . . .
H23A H 0.4896 0.1918 0.7525 0.037 Uiso 1 1 calc R . .
H23B H 0.4469 0.1908 0.6484 0.037 Uiso 1 1 calc R . .
C37 C 0.5014(3) 0.12737(16) 0.3744(4) 0.0312(11) Uani 1 1 d . . .
C36 C 0.5694(3) 0.13320(16) 0.4329(3) 0.0301(11) Uani 1 1 d . A .
H36 H 0.5643 0.1359 0.5015 0.036 Uiso 1 1 calc R . .
C14 C 0.1649(3) 0.15229(18) 0.7774(4) 0.0387(13) Uani 1 1 d . . .
C9 C 0.2275(3) 0.11932(17) 0.7655(4) 0.0348(12) Uani 1 1 d . . .
C43 C 0.8673(3) 0.20259(18) 0.3535(4) 0.0414(14) Uani 1 1 d . . .
H43A H 0.8590 0.1751 0.3096 0.050 Uiso 1 1 calc R . .
H43B H 0.8778 0.2304 0.3121 0.050 Uiso 1 1 calc R . .
C40 C 0.6470(3) 0.13222(15) 0.2920(3) 0.0324(12) Uani 1 1 d . A .
C45 C 0.8047(3) 0.26206(18) 0.5030(4) 0.0377(13) Uani 1 1 d . . .
H45A H 0.7587 0.2718 0.5378 0.045 Uiso 1 1 calc R . .
H45B H 0.8418 0.2499 0.5524 0.045 Uiso 1 1 calc R . .
C10 C 0.2153(3) 0.08324(18) 0.7009(4) 0.0427(14) Uani 1 1 d . . .
H10 H 0.2539 0.0599 0.6972 0.051 Uiso 1 1 calc R . .
C25 C 0.3618(3) 0.24744(18) 0.8642(4) 0.0413(13) Uani 1 1 d . . .
H25A H 0.3632 0.2787 0.8315 0.050 Uiso 1 1 calc R . .
H25B H 0.3141 0.2458 0.9008 0.050 Uiso 1 1 calc R . .
C39 C 0.5812(3) 0.12954(16) 0.2315(3) 0.0347(12) Uani 1 1 d . . .
C41 C 0.7185(3) 0.24216(17) 0.3260(4) 0.0345(12) Uani 1 1 d . . .
H41A H 0.7467 0.2692 0.2985 0.041 Uiso 1 1 calc R . .
H41B H 0.7089 0.2192 0.2725 0.041 Uiso 1 1 calc R . .
C42 C 0.6420(3) 0.26031(19) 0.3609(4) 0.0420(13) Uani 1 1 d . . .
H42A H 0.6139 0.2749 0.3061 0.063 Uiso 1 1 calc R . .
H42B H 0.6505 0.2839 0.4125 0.063 Uiso 1 1 calc R . .
H42C H 0.6126 0.2338 0.3864 0.063 Uiso 1 1 calc R . .
C21 C 0.2907(3) 0.22689(19) 0.6817(4) 0.0428(14) Uani 1 1 d . . .
H21A H 0.2420 0.2315 0.7148 0.051 Uiso 1 1 calc R . .
H21B H 0.3093 0.2586 0.6630 0.051 Uiso 1 1 calc R . .
C28 C 0.3655(4) 0.11762(18) 0.3618(4) 0.0457(14) Uani 1 1 d . . .
H28 H 0.3176 0.1145 0.3915 0.055 Uiso 1 1 calc R A .
C26 C 0.4288(3) 0.24453(19) 0.9372(4) 0.0481(15) Uani 1 1 d . . .
H26A H 0.4254 0.2705 0.9844 0.072 Uiso 1 1 calc R . .
H26B H 0.4764 0.2471 0.9023 0.072 Uiso 1 1 calc R . .
H26C H 0.4273 0.2142 0.9716 0.072 Uiso 1 1 calc R . .
C27 C 0.4290(3) 0.12360(17) 0.4180(4) 0.0382(13) Uani 1 1 d . A .
H27 H 0.4254 0.1253 0.4869 0.046 Uiso 1 1 calc R . .
C38 C 0.5074(3) 0.12544(15) 0.2720(3) 0.0332(12) Uani 1 1 d . A .
C30 C 0.4388(4) 0.11999(18) 0.2169(4) 0.0428(14) Uani 1 1 d . . .
H30 H 0.4406 0.1191 0.1478 0.051 Uiso 1 1 calc R A .
C24 C 0.4746(3) 0.25838(17) 0.6935(4) 0.0387(13) Uani 1 1 d . . .
H24A H 0.5237 0.2584 0.6615 0.058 Uiso 1 1 calc R . .
H24B H 0.4794 0.2752 0.7559 0.058 Uiso 1 1 calc R . .
H24C H 0.4367 0.2742 0.6515 0.058 Uiso 1 1 calc R . .
C34 C 0.7178(4) 0.13240(18) 0.2456(4) 0.0439(14) Uani 1 1 d . . .
H34 H 0.7628 0.1325 0.2852 0.053 Uiso 1 1 calc R A .
C22 C 0.2747(3) 0.1988(2) 0.5885(4) 0.0499(15) Uani 1 1 d . . .
H22A H 0.2376 0.2159 0.5473 0.075 Uiso 1 1 calc R . .
H22B H 0.2544 0.1676 0.6052 0.075 Uiso 1 1 calc R . .
H22C H 0.3219 0.1948 0.5532 0.075 Uiso 1 1 calc R . .
C11 C 0.1496(3) 0.0772(2) 0.6381(5) 0.0552(17) Uani 1 1 d . . .
C8 C 0.1677(4) 0.1902(2) 0.8428(4) 0.0495(15) Uani 1 1 d . . .
H8 H 0.2125 0.1945 0.8818 0.059 Uiso 1 1 calc R . .
C12 C 0.0913(3) 0.1101(2) 0.6452(5) 0.0598(19) Uani 1 1 d . . .
C32 C 0.6584(4) 0.1324(2) 0.0870(4) 0.0551(18) Uani 1 1 d . . .
H32 H 0.6618 0.1337 0.0180 0.066 Uiso 1 1 calc R A .
C31 C 0.5894(4) 0.13044(19) 0.1288(4) 0.0494(16) Uani 1 1 d . A .
H31 H 0.5451 0.1297 0.0879 0.059 Uiso 1 1 calc R . .
C46 C 0.8385(4) 0.30574(19) 0.4544(5) 0.0539(16) Uani 1 1 d . . .
H46A H 0.8505 0.3297 0.5042 0.081 Uiso 1 1 calc R . .
H46B H 0.8017 0.3187 0.4067 0.081 Uiso 1 1 calc R . .
H46C H 0.8849 0.2968 0.4213 0.081 Uiso 1 1 calc R . .
C29 C 0.3700(4) 0.11595(18) 0.2602(4) 0.0487(16) Uani 1 1 d . A .
H29 H 0.3252 0.1120 0.2211 0.058 Uiso 1 1 calc R . .
C19 C 0.3642(3) -0.00224(18) 0.8091(4) 0.0484(15) Uani 1 1 d . . .
H19A H 0.3455 -0.0337 0.8294 0.058 Uiso 1 1 calc R . .
H19B H 0.3453 0.0033 0.7415 0.058 Uiso 1 1 calc R . .
C47 C 0.7632(3) 0.04394(19) 0.6488(4) 0.0443(14) Uani 1 1 d . A .
H47A H 0.7976 0.0345 0.5962 0.053 Uiso 1 1 calc R . .
H47B H 0.7925 0.0645 0.6945 0.053 Uiso 1 1 calc R . .
C7 C 0.1085(4) 0.2219(2) 0.8537(5) 0.0593(17) Uani 1 1 d . . .
H7 H 0.1128 0.2472 0.8991 0.071 Uiso 1 1 calc R . .
C15 C 0.3682(4) 0.0327(2) 1.0077(4) 0.0524(16) Uani 1 1 d . . .
H15A H 0.4223 0.0420 1.0046 0.063 Uiso 1 1 calc R . .
H15B H 0.3440 0.0536 1.0558 0.063 Uiso 1 1 calc R . .
C13 C 0.0982(3) 0.1466(2) 0.7181(5) 0.0585(18) Uani 1 1 d . . .
C17 C 0.2252(3) 0.0209(2) 0.9009(5) 0.0599(18) Uani 1 1 d . . .
H17A H 0.2009 0.0199 0.8351 0.072 Uiso 1 1 calc R . .
H17B H 0.2282 -0.0121 0.9250 0.072 Uiso 1 1 calc R . .
C50 C 0.6684(4) 0.1167(2) 0.7831(5) 0.0577(18) Uani 1 1 d . . .
H50A H 0.6325 0.1238 0.8345 0.087 Uiso 1 1 calc R A .
H50B H 0.6924 0.1461 0.7619 0.087 Uiso 1 1 calc R . .
H50C H 0.7074 0.0949 0.8083 0.087 Uiso 1 1 calc R . .
C5 C 0.0387(4) 0.1801(3) 0.7310(6) 0.081(2) Uani 1 1 d . . .
H5 H -0.0062 0.1775 0.6917 0.097 Uiso 1 1 calc R . .
C20 C 0.4507(3) -0.00380(19) 0.8088(5) 0.0528(16) Uani 1 1 d . . .
H20A H 0.4671 -0.0288 0.7646 0.079 Uiso 1 1 calc R . .
H20B H 0.4704 -0.0103 0.8749 0.079 Uiso 1 1 calc R . .
H20C H 0.4701 0.0268 0.7867 0.079 Uiso 1 1 calc R . .
C33 C 0.7245(4) 0.1324(2) 0.1458(4) 0.0514(16) Uani 1 1 d . A .
H33 H 0.7731 0.1325 0.1173 0.062 Uiso 1 1 calc R . .
C49 C 0.6270(3) 0.0944(2) 0.6986(5) 0.0572(18) Uani 1 1 d . A .
H49A H 0.5868 0.1164 0.6753 0.069 Uiso 1 1 calc R . .
H49B H 0.6018 0.0653 0.7217 0.069 Uiso 1 1 calc R . .
C1 C 0.1462(4) 0.0407(2) 0.5675(6) 0.074(2) Uani 1 1 d . . .
H1 H 0.1864 0.0183 0.5645 0.088 Uiso 1 1 calc R . .
C44 C 0.9372(4) 0.1929(2) 0.4183(5) 0.069(2) Uani 1 1 d . . .
H44A H 0.9811 0.1874 0.3774 0.104 Uiso 1 1 calc R . .
H44B H 0.9282 0.1648 0.4583 0.104 Uiso 1 1 calc R . .
H44C H 0.9470 0.2202 0.4608 0.104 Uiso 1 1 calc R . .
C16 C 0.3636(4) -0.0184(2) 1.0437(5) 0.066(2) Uani 1 1 d . . .
H16A H 0.3891 -0.0210 1.1079 0.099 Uiso 1 1 calc R . .
H16B H 0.3886 -0.0394 0.9975 0.099 Uiso 1 1 calc R . .
H16C H 0.3103 -0.0277 1.0489 0.099 Uiso 1 1 calc R . .
C48 C 0.7396(4) -0.0012(2) 0.7041(5) 0.067(2) Uani 1 1 d . . .
H48A H 0.7851 -0.0172 0.7302 0.100 Uiso 1 1 calc R A .
H48B H 0.7120 -0.0224 0.6594 0.100 Uiso 1 1 calc R . .
H48C H 0.7069 0.0076 0.7580 0.100 Uiso 1 1 calc R . .
C6 C 0.0444(4) 0.2161(3) 0.7984(6) 0.083(3) Uani 1 1 d . . .
H6 H 0.0029 0.2371 0.8063 0.099 Uiso 1 1 calc R . .
C4 C 0.0276(4) 0.1048(3) 0.5801(6) 0.085(3) Uani 1 1 d . . .
H4 H -0.0142 0.1258 0.5851 0.102 Uiso 1 1 calc R . .
C3 C 0.0254(5) 0.0691(3) 0.5089(7) 0.111(4) Uani 1 1 d . . .
H3 H -0.0167 0.0668 0.4645 0.133 Uiso 1 1 calc R . .
C18 C 0.1742(4) 0.0477(3) 0.9660(6) 0.087(3) Uani 1 1 d . . .
H18A H 0.1243 0.0324 0.9662 0.130 Uiso 1 1 calc R . .
H18B H 0.1686 0.0802 0.9421 0.130 Uiso 1 1 calc R . .
H18C H 0.1961 0.0481 1.0324 0.130 Uiso 1 1 calc R . .
C2 C 0.0858(5) 0.0372(3) 0.5038(7) 0.107(3) Uani 1 1 d . . .
H2 H 0.0846 0.0129 0.4557 0.129 Uiso 1 1 calc R . .
C51 C 0.6308(6) 0.0359(3) 0.5251(8) 0.127(5) Uani 0.461(10) 1 d PD A 1
H51A H 0.6230 0.0523 0.4618 0.152 Uiso 0.461(10) 1 calc PR A 1
H51B H 0.6687 0.0110 0.5123 0.152 Uiso 0.461(10) 1 calc PR A 1
C52 C 0.5661(7) 0.0106(5) 0.5321(10) 0.063(5) Uiso 0.461(10) 1 d PD A 1
H52A H 0.5588 -0.0090 0.4736 0.094 Uiso 0.461(10) 1 calc PR A 1
H52B H 0.5230 0.0322 0.5380 0.094 Uiso 0.461(10) 1 calc PR A 1
H52C H 0.5696 -0.0098 0.5898 0.094 Uiso 0.461(10) 1 calc PR A 1
C52' C 0.6461(8) 0.0142(5) 0.4470(10) 0.072(4) Uiso 0.539(10) 1 d PD A 2
H52D H 0.6037 -0.0066 0.4283 0.108 Uiso 0.539(10) 1 calc PR A 2
H52E H 0.6922 -0.0047 0.4575 0.108 Uiso 0.539(10) 1 calc PR A 2
H52F H 0.6543 0.0373 0.3949 0.108 Uiso 0.539(10) 1 calc PR A 2
C51' C 0.6308(6) 0.0359(3) 0.5251(8) 0.127(5) Uani 0.54 1 d PD A 2
H51C H 0.6193 0.0106 0.5723 0.152 Uiso 0.539(10) 1 calc PR A 2
H51D H 0.5819 0.0520 0.5105 0.152 Uiso 0.539(10) 1 calc PR A 2

loop_
_atom_site_aniso_label
_atom_site_aniso_U_11
_atom_site_aniso_U_22
_atom_site_aniso_U_33
_atom_site_aniso_U_23
_atom_site_aniso_U_13
_atom_site_aniso_U_12
Pt2 0.02808(11) 0.02382(9) 0.02794(10) 0.00170(7) 0.00012(8) 0.00110(8)
Pt1 0.03057(11) 0.02683(10) 0.02654(10) 0.00367(8) -0.00113(8) 0.00180(8)
Br3 0.0367(3) 0.0377(3) 0.0335(3) 0.0043(2) -0.0092(2) 0.0005(2)
Br2 0.0409(3) 0.0252(2) 0.0305(3) -0.00192(19) -0.0010(2) 0.0013(2)
Br5 0.0325(3) 0.0308(2) 0.0256(2) -0.00246(19) -0.0001(2) 0.0018(2)
Br6 0.0314(3) 0.0420(3) 0.0458(3) 0.0101(2) -0.0120(2) -0.0024(2)
Br1 0.0564(4) 0.0565(4) 0.0294(3) 0.0042(2) 0.0087(3) 0.0057(3)
Br4 0.0507(4) 0.0348(3) 0.0615(4) 0.0070(3) 0.0203(3) 0.0134(3)
P2 0.0357(8) 0.0241(6) 0.0265(6) -0.0011(5) -0.0019(6) 0.0032(5)
P3 0.0327(8) 0.0265(6) 0.0339(7) 0.0024(5) 0.0012(6) 0.0000(5)
P4 0.0404(9) 0.0308(7) 0.0445(8) 0.0110(6) -0.0064(7) -0.0056(6)
P1 0.0424(9) 0.0317(7) 0.0463(8) 0.0147(6) -0.0020(7) -0.0018(6)
C35 0.035(3) 0.024(2) 0.027(2) -0.0004(19) 0.003(2) 0.001(2)
C23 0.039(3) 0.020(2) 0.033(3) -0.001(2) -0.003(2) -0.002(2)
C37 0.040(3) 0.023(2) 0.030(3) 0.001(2) -0.008(2) 0.001(2)
C36 0.043(3) 0.030(3) 0.017(2) -0.0022(19) -0.005(2) 0.003(2)
C14 0.029(3) 0.033(3) 0.054(3) 0.000(2) -0.001(3) 0.005(2)
C9 0.036(3) 0.028(3) 0.040(3) 0.003(2) 0.000(2) 0.001(2)
C43 0.036(3) 0.032(3) 0.057(4) 0.006(3) 0.019(3) 0.005(2)
C40 0.051(4) 0.020(2) 0.026(3) -0.0014(19) 0.000(2) -0.002(2)
C45 0.040(3) 0.038(3) 0.035(3) 0.001(2) -0.009(2) -0.010(2)
C10 0.034(3) 0.028(3) 0.066(4) 0.002(3) -0.007(3) 0.005(2)
C25 0.049(4) 0.034(3) 0.041(3) -0.011(2) 0.004(3) 0.010(3)
C39 0.057(4) 0.022(2) 0.025(3) -0.001(2) -0.006(3) -0.003(2)
C41 0.040(3) 0.028(3) 0.035(3) 0.007(2) -0.004(2) -0.001(2)
C42 0.042(3) 0.047(3) 0.038(3) 0.014(3) 0.000(3) 0.009(3)
C21 0.042(3) 0.041(3) 0.045(3) 0.013(3) 0.000(3) 0.006(3)
C28 0.049(4) 0.035(3) 0.052(4) -0.001(3) -0.012(3) -0.003(3)
C26 0.060(4) 0.041(3) 0.043(3) -0.016(3) -0.006(3) 0.000(3)
C27 0.042(3) 0.035(3) 0.037(3) 0.002(2) -0.005(3) -0.003(3)
C38 0.058(4) 0.016(2) 0.025(3) -0.0019(19) -0.012(2) 0.004(2)
C30 0.061(4) 0.031(3) 0.036(3) 0.000(2) -0.016(3) -0.001(3)
C24 0.051(4) 0.028(3) 0.038(3) 0.005(2) 0.002(3) -0.005(2)
C34 0.062(4) 0.035(3) 0.035(3) -0.002(2) 0.005(3) -0.010(3)
C22 0.050(4) 0.054(4) 0.044(3) 0.014(3) -0.013(3) -0.004(3)
C11 0.040(4) 0.039(3) 0.086(5) -0.001(3) -0.016(3) 0.008(3)
C8 0.049(4) 0.048(3) 0.052(4) -0.004(3) 0.008(3) 0.011(3)
C12 0.034(4) 0.054(4) 0.090(5) -0.016(4) -0.014(3) 0.009(3)
C32 0.088(5) 0.044(4) 0.034(3) -0.001(3) 0.011(4) -0.018(3)
C31 0.079(5) 0.038(3) 0.031(3) -0.002(2) -0.009(3) -0.007(3)
C46 0.058(4) 0.036(3) 0.068(4) 0.003(3) 0.001(3) -0.019(3)
C29 0.056(4) 0.030(3) 0.058(4) 0.002(3) -0.025(3) 0.002(3)
C19 0.056(4) 0.028(3) 0.061(4) 0.011(3) -0.010(3) -0.001(3)
C47 0.051(4) 0.038(3) 0.044(3) 0.010(3) -0.003(3) 0.005(3)
C7 0.048(4) 0.059(4) 0.070(4) -0.019(3) 0.006(3) 0.013(3)
C15 0.066(4) 0.050(4) 0.041(3) 0.028(3) -0.004(3) 0.008(3)
C13 0.036(4) 0.044(4) 0.096(5) -0.005(3) 0.004(4) 0.010(3)
C17 0.047(4) 0.048(4) 0.085(5) 0.025(3) 0.002(4) -0.010(3)
C50 0.061(4) 0.059(4) 0.054(4) 0.023(3) 0.015(3) 0.019(3)
C5 0.034(4) 0.081(5) 0.128(7) -0.033(5) -0.014(4) 0.016(4)
C20 0.049(4) 0.035(3) 0.074(4) 0.012(3) -0.005(3) 0.010(3)
C33 0.069(5) 0.052(4) 0.034(3) -0.010(3) 0.014(3) -0.018(3)
C49 0.041(4) 0.061(4) 0.071(4) 0.035(3) 0.020(3) 0.007(3)
C1 0.053(4) 0.050(4) 0.116(6) -0.030(4) -0.036(4) 0.005(3)
C44 0.043(4) 0.064(4) 0.103(6) 0.025(4) 0.017(4) 0.014(3)
C16 0.081(5) 0.055(4) 0.063(4) 0.034(3) -0.002(4) -0.003(4)
C48 0.071(5) 0.040(3) 0.089(5) 0.027(3) -0.005(4) -0.004(3)
C6 0.043(4) 0.068(5) 0.137(7) -0.036(5) -0.004(5) 0.023(4)
C4 0.045(4) 0.077(5) 0.132(7) -0.025(5) -0.030(5) 0.023(4)
C3 0.062(6) 0.109(7) 0.159(9) -0.063(7) -0.055(6) 0.024(5)
C18 0.063(5) 0.075(5) 0.124(7) 0.024(5) 0.038(5) -0.002(4)
C2 0.069(6) 0.089(6) 0.161(9) -0.056(6) -0.048(6) 0.019(5)
C51 0.155(9) 0.062(5) 0.158(10) 0.064(6) -0.117(8) -0.072(6)
C51' 0.155(9) 0.062(5) 0.158(10) 0.064(6) -0.117(8) -0.072(6)

loop_
_atom_type_symbol
_atom_type_description
_atom_type_scat_dispersion_real
_atom_type_scat_dispersion_imag
_atom_type_scat_source
C C 0.0033 0.0016 'International Tables Vol C Tables 4.2.6.8 and 6.1.1.4'
H H 0.0000 0.0000 'International Tables Vol C Tables 4.2.6.8 and 6.1.1.4'
P P 0.1023 0.0942 'International Tables Vol C Tables 4.2.6.8 and 6.1.1.4'
Br Br -0.2901 2.4595 'International Tables Vol C Tables 4.2.6.8 and 6.1.1.4'
Pt Pt -1.7033 8.3905 'International Tables Vol C Tables 4.2.6.8 and 6.1.1.4'

loop_
_geom_angle_atom_site_label_1
_geom_angle_atom_site_label_2
_geom_angle_atom_site_label_3
_geom_angle
C35 Pt2 P4 90.72(13)
C35 Pt2 P3 93.69(13)
P4 Pt2 P3 175.59(5)
C35 Pt2 Br5 89.89(13)
P4 Pt2 Br5 93.61(4)
P3 Pt2 Br5 86.38(3)
C35 Pt2 Br4 94.51(13)
P4 Pt2 Br4 83.77(4)
P3 Pt2 Br4 95.90(3)
Br5 Pt2 Br4 174.90(2)
C35 Pt2 Br6 176.30(13)
P4 Pt2 Br6 87.43(4)
P3 Pt2 Br6 88.17(4)
Br5 Pt2 Br6 87.032(19)
Br4 Pt2 Br6 88.47(2)
C9 Pt1 P1 89.86(14)
C9 Pt1 P2 93.16(13)
P1 Pt1 P2 176.49(5)
C9 Pt1 Br2 89.54(14)
P1 Pt1 Br2 93.35(4)
P2 Pt1 Br2 84.90(3)
C9 Pt1 Br1 97.36(14)
P1 Pt1 Br1 85.69(4)
P2 Pt1 Br1 95.68(3)
Br2 Pt1 Br1 173.03(2)
C9 Pt1 Br3 175.50(14)
P1 Pt1 Br3 88.41(4)
P2 Pt1 Br3 88.44(3)
Br2 Pt1 Br3 86.412(19)
Br1 Pt1 Br3 86.66(2)
C25 P2 C23 104.0(2)
C25 P2 C21 101.1(3)
C23 P2 C21 103.5(2)
C25 P2 Pt1 115.29(19)
C23 P2 Pt1 112.98(15)
C21 P2 Pt1 118.17(18)
C41 P3 C45 103.8(2)
C41 P3 C43 102.7(2)
C45 P3 C43 103.7(3)
C41 P3 Pt2 117.68(17)
C45 P3 Pt2 112.43(17)
C43 P3 Pt2 114.89(17)
C51 P4 C47 103.9(3)
C51 P4 C49 105.0(5)
C47 P4 C49 104.3(3)
C51 P4 Pt2 114.7(3)
C47 P4 Pt2 113.58(19)
C49 P4 Pt2 114.2(2)
C15 P1 C19 104.6(3)
C15 P1 C17 104.5(3)
C19 P1 C17 102.4(3)
C15 P1 Pt1 113.1(2)
C19 P1 Pt1 114.01(19)
C17 P1 Pt1 116.8(2)
C36 C35 C40 116.7(5)
C36 C35 Pt2 115.8(3)
C40 C35 Pt2 127.5(4)
C24 C23 P2 114.8(4)
C24 C23 H23A 108.6
P2 C23 H23A 108.6
C24 C23 H23B 108.6
P2 C23 H23B 108.6
H23A C23 H23B 107.5
C38 C37 C27 120.3(5)
C38 C37 C36 118.6(5)
C27 C37 C36 121.1(4)
C35 C36 C37 124.8(4)
C35 C36 H36 117.6
C37 C36 H36 117.6
C8 C14 C13 118.0(5)
C8 C14 C9 123.3(5)
C13 C14 C9 118.7(5)
C10 C9 C14 116.3(5)
C10 C9 Pt1 115.6(4)
C14 C9 Pt1 127.9(4)
C44 C43 P3 115.2(4)
C44 C43 H43A 108.5
P3 C43 H43A 108.5
C44 C43 H43B 108.5
P3 C43 H43B 108.5
H43A C43 H43B 107.5
C39 C40 C34 117.1(5)
C39 C40 C35 120.3(5)
C34 C40 C35 122.6(5)
C46 C45 P3 114.7(4)
C46 C45 H45A 108.6
P3 C45 H45A 108.6
C46 C45 H45B 108.6
P3 C45 H45B 108.6
H45A C45 H45B 107.6
C9 C10 C11 126.1(5)
C9 C10 H10 116.9
C11 C10 H10 116.9
C26 C25 P2 115.1(4)
C26 C25 H25A 108.5
P2 C25 H25A 108.5
C26 C25 H25B 108.5
P2 C25 H25B 108.5
H25A C25 H25B 107.5
C40 C39 C31 118.7(5)
C40 C39 C38 121.1(4)
C31 C39 C38 120.2(5)
C42 C41 P3 115.7(3)
C42 C41 H41A 108.4
P3 C41 H41A 108.4
C42 C41 H41B 108.4
P3 C41 H41B 108.4
H41A C41 H41B 107.4
C41 C42 H42A 109.5
C41 C42 H42B 109.5
H42A C42 H42B 109.5
C41 C42 H42C 109.5
H42A C42 H42C 109.5
H42B C42 H42C 109.5
C22 C21 P2 117.3(4)
C22 C21 H21A 108.0
P2 C21 H21A 108.0
C22 C21 H21B 108.0
P2 C21 H21B 108.0
H21A C21 H21B 107.2
C27 C28 C29 120.3(6)
C27 C28 H28 119.9
C29 C28 H28 119.9
C25 C26 H26A 109.5
C25 C26 H26B 109.5
H26A C26 H26B 109.5
C25 C26 H26C 109.5
H26A C26 H26C 109.5
H26B C26 H26C 109.5
C28 C27 C37 120.4(5)
C28 C27 H27 119.8
C37 C27 H27 119.8
C37 C38 C30 116.7(5)
C37 C38 C39 118.3(5)
C30 C38 C39 125.0(5)
C29 C30 C38 122.1(5)
C29 C30 H30 118.9
C38 C30 H30 118.9
C23 C24 H24A 109.5
C23 C24 H24B 109.5
H24A C24 H24B 109.5
C23 C24 H24C 109.5
H24A C24 H24C 109.5
H24B C24 H24C 109.5
C33 C34 C40 123.1(6)
C33 C34 H34 118.4
C40 C34 H34 118.4
C21 C22 H22A 109.5
C21 C22 H22B 109.5
H22A C22 H22B 109.5
C21 C22 H22C 109.5
H22A C22 H22C 109.5
H22B C22 H22C 109.5
C12 C11 C1 121.1(6)
C12 C11 C10 117.8(6)
C1 C11 C10 121.0(5)
C7 C8 C14 123.4(6)
C7 C8 H8 118.3
C14 C8 H8 118.3
C11 C12 C4 117.3(6)
C11 C12 C13 118.5(6)
C4 C12 C13 124.2(6)
C31 C32 C33 119.9(6)
C31 C32 H32 120.1
C33 C32 H32 120.1
C32 C31 C39 122.3(6)
C32 C31 H31 118.8
C39 C31 H31 118.8
C45 C46 H46A 109.5
C45 C46 H46B 109.5
H46A C46 H46B 109.5
C45 C46 H46C 109.5
H46A C46 H46C 109.5
H46B C46 H46C 109.5
C30 C29 C28 120.2(6)
C30 C29 H29 119.9
C28 C29 H29 119.9
C20 C19 P1 115.8(4)
C20 C19 H19A 108.3
P1 C19 H19A 108.3
C20 C19 H19B 108.3
P1 C19 H19B 108.3
H19A C19 H19B 107.4
C48 C47 P4 116.0(4)
C48 C47 H47A 108.3
P4 C47 H47A 108.3
C48 C47 H47B 108.3
P4 C47 H47B 108.3
H47A C47 H47B 107.4
C6 C7 C8 118.8(6)
C6 C7 H7 120.6
C8 C7 H7 120.6
C16 C15 P1 114.1(5)
C16 C15 H15A 108.7
P1 C15 H15A 108.7
C16 C15 H15B 108.7
P1 C15 H15B 108.7
H15A C15 H15B 107.6
C14 C13 C5 116.9(6)
C14 C13 C12 122.2(5)
C5 C13 C12 120.9(6)
C18 C17 P1 117.9(5)
C18 C17 H17A 107.8
P1 C17 H17A 107.8
C18 C17 H17B 107.8
P1 C17 H17B 107.8
H17A C17 H17B 107.2
C49 C50 H50A 109.5
C49 C50 H50B 109.5
H50A C50 H50B 109.5
C49 C50 H50C 109.5
H50A C50 H50C 109.5
H50B C50 H50C 109.5
C6 C5 C13 122.2(7)
C6 C5 H5 118.9
C13 C5 H5 118.9
C19 C20 H20A 109.5
C19 C20 H20B 109.5
H20A C20 H20B 109.5
C19 C20 H20C 109.5
H20A C20 H20C 109.5
H20B C20 H20C 109.5
C34 C33 C32 118.8(6)
C34 C33 H33 120.6
C32 C33 H33 120.6
C50 C49 P4 115.2(4)
C50 C49 H49A 108.5
P4 C49 H49A 108.5
C50 C49 H49B 108.5
P4 C49 H49B 108.5
H49A C49 H49B 107.5
C2 C1 C11 120.6(7)
C2 C1 H1 119.7
C11 C1 H1 119.7
C43 C44 H44A 109.5
C43 C44 H44B 109.5
H44A C44 H44B 109.5
C43 C44 H44C 109.5
H44A C44 H44C 109.5
H44B C44 H44C 109.5
C15 C16 H16A 109.5
C15 C16 H16B 109.5
H16A C16 H16B 109.5
C15 C16 H16C 109.5
H16A C16 H16C 109.5
H16B C16 H16C 109.5
C47 C48 H48A 109.5
C47 C48 H48B 109.5
H48A C48 H48B 109.5
C47 C48 H48C 109.5
H48A C48 H48C 109.5
H48B C48 H48C 109.5
C7 C6 C5 120.7(6)
C7 C6 H6 119.6
C5 C6 H6 119.6
C3 C4 C12 121.3(7)
C3 C4 H4 119.4
C12 C4 H4 119.4
C2 C3 C4 119.4(7)
C2 C3 H3 120.3
C4 C3 H3 120.3
C17 C18 H18A 109.5
C17 C18 H18B 109.5
H18A C18 H18B 109.5
C17 C18 H18C 109.5
H18A C18 H18C 109.5
H18B C18 H18C 109.5
C1 C2 C3 120.2(8)
C1 C2 H2 119.9
C3 C2 H2 119.9
C52 C51 P4 139.5(11)
C52 C51 H51A 102.2
P4 C51 H51A 102.2
C52 C51 H51B 102.2
P4 C51 H51B 102.2
H51A C51 H51B 104.8
C51 C52 H52A 109.5
C51 C52 H52B 109.5
H52A C52 H52B 109.5
C51 C52 H52C 109.5
H52A C52 H52C 109.5
H52B C52 H52C 109.5
H52D C52' H52E 109.5
H52D C52' H52F 109.5
H52E C52' H52F 109.5

loop_
_geom_bond_atom_site_label_1
_geom_bond_atom_site_label_2
_geom_bond_distance
Pt2 C35 2.111(5)
Pt2 P4 2.4101(13)
Pt2 P3 2.4119(13)
Pt2 Br5 2.4753(5)
Pt2 Br4 2.4834(6)
Pt2 Br6 2.5904(6)
Pt1 C9 2.102(5)
Pt1 P1 2.4070(13)
Pt1 P2 2.4093(13)
Pt1 Br2 2.4794(6)
Pt1 Br1 2.4912(6)
Pt1 Br3 2.5808(6)
P2 C25 1.820(5)
P2 C23 1.821(5)
P2 C21 1.845(5)
P3 C41 1.828(5)
P3 C45 1.837(5)
P3 C43 1.841(5)
P4 C51 1.813(7)
P4 C47 1.818(5)
P4 C49 1.840(6)
P1 C15 1.831(5)
P1 C19 1.830(6)
P1 C17 1.838(6)
C35 C36 1.357(7)
C35 C40 1.457(6)
C23 C24 1.521(6)
C23 H23A 0.9900
C23 H23B 0.9900
C37 C38 1.412(7)
C37 C27 1.428(7)
C37 C36 1.434(7)
C36 H36 0.9500
C14 C8 1.397(7)
C14 C13 1.423(8)
C14 C9 1.456(7)
C9 C10 1.363(7)
C43 C44 1.525(8)
C43 H43A 0.9900
C43 H43B 0.9900
C40 C39 1.410(7)
C40 C34 1.417(7)
C45 C46 1.530(7)
C45 H45A 0.9900
C45 H45B 0.9900
C10 C11 1.435(8)
C10 H10 0.9500
C25 C26 1.530(7)
C25 H25A 0.9900
C25 H25B 0.9900
C39 C31 1.420(7)
C39 C38 1.432(7)
C41 C42 1.531(7)
C41 H41A 0.9900
C41 H41B 0.9900
C42 H42A 0.9800
C42 H42B 0.9800
C42 H42C 0.9800
C21 C22 1.525(7)
C21 H21A 0.9900
C21 H21B 0.9900
C28 C27 1.353(7)
C28 C29 1.399(8)
C28 H28 0.9500
C26 H26A 0.9800
C26 H26B 0.9800
C26 H26C 0.9800
C27 H27 0.9500
C38 C30 1.417(7)
C30 C29 1.368(8)
C30 H30 0.9500
C24 H24A 0.9800
C24 H24B 0.9800
C24 H24C 0.9800
C34 C33 1.377(7)
C34 H34 0.9500
C22 H22A 0.9800
C22 H22B 0.9800
C22 H22C 0.9800
C11 C12 1.389(8)
C11 C1 1.417(8)
C8 C7 1.385(8)
C8 H8 0.9500
C12 C4 1.424(9)
C12 C13 1.439(9)
C32 C31 1.359(8)
C32 C33 1.399(9)
C32 H32 0.9500
C31 H31 0.9500
C46 H46A 0.9800
C46 H46B 0.9800
C46 H46C 0.9800
C29 H29 0.9500
C19 C20 1.525(8)
C19 H19A 0.9900
C19 H19B 0.9900
C47 C48 1.546(7)
C47 H47A 0.9900
C47 H47B 0.9900
C7 C6 1.354(9)
C7 H7 0.9500
C15 C16 1.530(7)
C15 H15A 0.9900
C15 H15B 0.9900
C13 C5 1.427(8)
C17 C18 1.490(9)
C17 H17A 0.9900
C17 H17B 0.9900
C50 C49 1.493(9)
C50 H50A 0.9800
C50 H50B 0.9800
C50 H50C 0.9800
C5 C6 1.375(9)
C5 H5 0.9500
C20 H20A 0.9800
C20 H20B 0.9800
C20 H20C 0.9800
C33 H33 0.9500
C49 H49A 0.9900
C49 H49B 0.9900
C1 C2 1.364(10)
C1 H1 0.9500
C44 H44A 0.9800
C44 H44B 0.9800
C44 H44C 0.9800
C16 H16A 0.9800
C16 H16B 0.9800
C16 H16C 0.9800
C48 H48A 0.9800
C48 H48B 0.9800
C48 H48C 0.9800
C6 H6 0.9500
C4 C3 1.403(10)
C4 H4 0.9500
C3 C2 1.399(10)
C3 H3 0.9500
C18 H18A 0.9800
C18 H18B 0.9800
C18 H18C 0.9800
C2 H2 0.9500
C51 C52 1.351(12)
C51 H51A 0.9900
C51 H51B 0.9900
C52 H52A 0.9800
C52 H52B 0.9800
C52 H52C 0.9800
C52' H52D 0.9800
C52' H52E 0.9800
C52' H52F 0.9800

loop_
_geom_torsion_atom_site_label_1
_geom_torsion_atom_site_label_2
_geom_torsion_atom_site_label_3
_geom_torsion_atom_site_label_4
_geom_torsion
C9 Pt1 P2 C25 109.8(3)
P1 Pt1 P2 C25 -100.7(8)
Br2 Pt1 P2 C25 -160.9(2)
Br1 Pt1 P2 C25 12.1(2)
Br3 Pt1 P2 C25 -74.4(2)
C9 Pt1 P2 C23 -130.8(2)
P1 Pt1 P2 C23 18.7(8)
Br2 Pt1 P2 C23 -41.55(18)
Br1 Pt1 P2 C23 131.47(18)
Br3 Pt1 P2 C23 44.99(18)
C9 Pt1 P2 C21 -9.8(2)
P1 Pt1 P2 C21 139.7(8)
Br2 Pt1 P2 C21 79.5(2)
Br1 Pt1 P2 C21 -107.5(2)
Br3 Pt1 P2 C21 166.0(2)
C35 Pt2 P3 C41 16.2(2)
P4 Pt2 P3 C41 -163.5(6)
Br5 Pt2 P3 C41 -73.45(19)
Br4 Pt2 P3 C41 111.13(19)
Br6 Pt2 P3 C41 -160.59(19)
C35 Pt2 P3 C45 136.8(2)
P4 Pt2 P3 C45 -42.9(7)
Br5 Pt2 P3 C45 47.1(2)
Br4 Pt2 P3 C45 -128.3(2)
Br6 Pt2 P3 C45 -40.0(2)
C35 Pt2 P3 C43 -105.0(2)
P4 Pt2 P3 C43 75.4(7)
Br5 Pt2 P3 C43 165.4(2)
Br4 Pt2 P3 C43 -10.0(2)
Br6 Pt2 P3 C43 78.2(2)
C35 Pt2 P4 C51 23.0(5)
P3 Pt2 P4 C51 -157.3(7)
Br5 Pt2 P4 C51 112.9(4)
Br4 Pt2 P4 C51 -71.5(4)
Br6 Pt2 P4 C51 -160.2(4)
C35 Pt2 P4 C47 142.2(2)
P3 Pt2 P4 C47 -38.1(7)
Br5 Pt2 P4 C47 -127.8(2)
Br4 Pt2 P4 C47 47.8(2)
Br6 Pt2 P4 C47 -41.0(2)
C35 Pt2 P4 C49 -98.3(3)
P3 Pt2 P4 C49 81.3(7)
Br5 Pt2 P4 C49 -8.4(2)
Br4 Pt2 P4 C49 167.2(2)
Br6 Pt2 P4 C49 78.5(2)
C9 Pt1 P1 C15 -144.4(3)
P2 Pt1 P1 C15 66.1(8)
Br2 Pt1 P1 C15 126.1(2)
Br1 Pt1 P1 C15 -47.0(2)
Br3 Pt1 P1 C15 39.8(2)
C9 Pt1 P1 C19 96.2(3)
P2 Pt1 P1 C19 -53.3(8)
Br2 Pt1 P1 C19 6.7(2)
Br1 Pt1 P1 C19 -166.4(2)
Br3 Pt1 P1 C19 -79.6(2)
C9 Pt1 P1 C17 -22.9(3)
P2 Pt1 P1 C17 -172.4(8)
Br2 Pt1 P1 C17 -112.5(3)
Br1 Pt1 P1 C17 74.5(3)
Br3 Pt1 P1 C17 161.2(3)
P4 Pt2 C35 C36 54.0(3)
P3 Pt2 C35 C36 -126.0(3)
Br5 Pt2 C35 C36 -39.6(3)
Br4 Pt2 C35 C36 137.8(3)
Br6 Pt2 C35 C36 -6(2)
P4 Pt2 C35 C40 -129.4(4)
P3 Pt2 C35 C40 50.6(4)
Br5 Pt2 C35 C40 137.0(4)
Br4 Pt2 C35 C40 -45.6(4)
Br6 Pt2 C35 C40 170.6(16)
C25 P2 C23 C24 -41.4(4)
C21 P2 C23 C24 63.9(4)
Pt1 P2 C23 C24 -167.1(3)
C40 C35 C36 C37 1.5(7)
Pt2 C35 C36 C37 178.5(4)
C38 C37 C36 C35 -2.8(7)
C27 C37 C36 C35 177.3(5)
C8 C14 C9 C10 178.0(5)
C13 C14 C9 C10 -3.7(8)
C8 C14 C9 Pt1 -5.6(8)
C13 C14 C9 Pt1 172.7(4)
P1 Pt1 C9 C10 -56.3(4)
P2 Pt1 C9 C10 121.9(4)
Br2 Pt1 C9 C10 37.1(4)
Br1 Pt1 C9 C10 -141.9(4)
Br3 Pt1 C9 C10 11(2)
P1 Pt1 C9 C14 127.3(5)
P2 Pt1 C9 C14 -54.5(5)
Br2 Pt1 C9 C14 -139.3(5)
Br1 Pt1 C9 C14 41.7(5)
Br3 Pt1 C9 C14 -165.3(14)
C41 P3 C43 C44 162.2(4)
C45 P3 C43 C44 54.3(5)
Pt2 P3 C43 C44 -68.8(4)
C36 C35 C40 C39 2.7(7)
Pt2 C35 C40 C39 -173.9(3)
C36 C35 C40 C34 -178.0(4)
Pt2 C35 C40 C34 5.4(7)
C41 P3 C45 C46 -52.9(5)
C43 P3 C45 C46 54.1(5)
Pt2 P3 C45 C46 178.8(4)
C14 C9 C10 C11 5.8(9)
Pt1 C9 C10 C11 -171.0(5)
C23 P2 C25 C26 -57.2(5)
C21 P2 C25 C26 -164.3(4)
Pt1 P2 C25 C26 67.0(5)
C34 C40 C39 C31 -4.2(7)
C35 C40 C39 C31 175.1(4)
C34 C40 C39 C38 175.1(4)
C35 C40 C39 C38 -5.6(7)
C45 P3 C41 C42 -66.7(4)
C43 P3 C41 C42 -174.5(4)
Pt2 P3 C41 C42 58.2(4)
C25 P2 C21 C22 178.0(4)
C23 P2 C21 C22 70.5(5)
Pt1 P2 C21 C22 -55.2(5)
C29 C28 C27 C37 -1.2(8)
C38 C37 C27 C28 0.8(7)
C36 C37 C27 C28 -179.3(5)
C27 C37 C38 C30 0.4(7)
C36 C37 C38 C30 -179.6(4)
C27 C37 C38 C39 179.8(4)
C36 C37 C38 C39 -0.1(6)
C40 C39 C38 C37 4.2(7)
C31 C39 C38 C37 -176.5(4)
C40 C39 C38 C30 -176.4(4)
C31 C39 C38 C30 2.9(7)
C37 C38 C30 C29 -1.1(7)
C39 C38 C30 C29 179.6(5)
C39 C40 C34 C33 3.2(7)
C35 C40 C34 C33 -176.1(5)
C9 C10 C11 C12 -2.4(10)
C9 C10 C11 C1 174.1(6)
C13 C14 C8 C7 1.1(9)
C9 C14 C8 C7 179.4(6)
C1 C11 C12 C4 1.3(11)
C10 C11 C12 C4 177.8(7)
C1 C11 C12 C13 -179.7(7)
C10 C11 C12 C13 -3.2(10)
C33 C32 C31 C39 1.5(9)
C40 C39 C31 C32 2.0(8)
C38 C39 C31 C32 -177.3(5)
C38 C30 C29 C28 0.7(8)
C27 C28 C29 C30 0.5(8)
C15 P1 C19 C20 -52.8(5)
C17 P1 C19 C20 -161.6(4)
Pt1 P1 C19 C20 71.3(4)
C51 P4 C47 C48 -51.4(6)
C49 P4 C47 C48 58.5(5)
Pt2 P4 C47 C48 -176.6(4)
C14 C8 C7 C6 0.0(11)
C19 P1 C15 C16 -52.2(5)
C17 P1 C15 C16 55.0(5)
Pt1 P1 C15 C16 -176.9(4)
C8 C14 C13 C5 -0.6(9)
C9 C14 C13 C5 -179.0(6)
C8 C14 C13 C12 176.9(6)
C9 C14 C13 C12 -1.5(9)
C11 C12 C13 C14 5.0(11)
C4 C12 C13 C14 -176.0(7)
C11 C12 C13 C5 -177.6(7)
C4 C12 C13 C5 1.4(12)
C15 P1 C17 C18 68.0(6)
C19 P1 C17 C18 176.9(5)
Pt1 P1 C17 C18 -57.8(6)
C14 C13 C5 C6 -0.9(12)
C12 C13 C5 C6 -178.4(8)
C40 C34 C33 C32 0.2(8)
C31 C32 C33 C34 -2.6(9)
C51 P4 C49 C50 161.1(5)
C47 P4 C49 C50 52.2(5)
Pt2 P4 C49 C50 -72.4(5)
C12 C11 C1 C2 0.8(12)
C10 C11 C1 C2 -175.6(8)
C8 C7 C6 C5 -1.6(12)
C13 C5 C6 C7 2.1(14)
C11 C12 C4 C3 -2.8(13)
C13 C12 C4 C3 178.2(8)
C12 C4 C3 C2 2.2(15)
C11 C1 C2 C3 -1.4(15)
C4 C3 C2 C1 -0.1(16)
C47 P4 C51 C52 101.4(13)
C49 P4 C51 C52 -7.9(13)
Pt2 P4 C51 C52 -134.1(12)
